data_4500867
loop_
_publ_author_name
'Podgajny, Robert'
'Chora\.zy, Szymon'
'Nitek, Wojciech'
'Budziak, Andrzej'
'Rams, Micha\/l'
'G\'omez-Garc\'ia, Carlos J.'
'Oszajca, Marcin'
'\/Lasocha, Wies\/law'
'Sieklucka, Barbara'

_publ_section_title
;
 Humidity-Driven Reversible Transformation and Guest Inclusion in a
 Two-Dimensional Coordination Framework Tailored by Organic Polyamine
 Cation
;
_journal_issue 9
_journal_name_full 'Crystal Growth &amp; Design'
_journal_page_first 3866
_journal_paper_doi 10.1021/cg2004062
_journal_volume 11
_journal_year 2011
_chemical_formula_sum 'C12 Co N10 W'
_chemical_formula_weight 527
_chemical_name_systematic ' ?'
_space_group_IT_number 63
_symmetry_cell_setting orthorhombic
_symmetry_space_group_name_Hall '-C 2c 2'
_symmetry_space_group_name_H-M 'C m c m'
_cell_angle_alpha 90
_cell_angle_beta 90
_cell_angle_gamma 90
_cell_formula_units_Z 4
_cell_length_a 7.9220(5)
_cell_length_b 26.5520(14)
_cell_length_c 9.2897(4)
_cell_measurement_temperature 293
_cell_volume 1954.04(18)
_diffrn_ambient_temperature 293
_diffrn_detector PSD
_diffrn_detector_type PIXCEL
_diffrn_measurement_device_type ' Panalytical X'PERT PRO'
_diffrn_radiation_type 'Cu K\a'
_diffrn_radiation_wavelength 1.5418
_diffrn_source_target Cu
_exptl_absorpt_coefficient_mu 17.504
_exptl_crystal_density_diffrn 1.7907
_exptl_crystal_F_000 972
_pd_instr_location ' ?'
_pd_meas_2theta_range_inc 0.02
_pd_meas_2theta_range_max 89.980
_pd_meas_2theta_range_min 4.000
_pd_meas_number_of_points 4300
_pd_proc_2theta_range_inc 0.02
_pd_proc_2theta_range_max 89.98
_pd_proc_2theta_range_min 4
_pd_proc_ls_pref_orient_corr none
_pd_proc_ls_profile_function Pseudo-Voigt
_pd_proc_ls_prof_R_factor 0.1137
_pd_proc_ls_prof_wR_expected 0.0388
_pd_proc_ls_prof_wR_factor 0.1433
_refine_ls_number_constraints 0
_refine_ls_number_parameters 2
_refine_ls_number_restraints 9
_refine_ls_shift/su_max 0.0380
_refine_ls_shift/su_mean 0.0194
_refine_ls_weighting_scheme sigma
_cod_data_source_file cg2004062_si_002.cif
_cod_data_source_block (I)
_cod_original_cell_volume 1954.05(18)
_cod_original_sg_symbol_Hall '-C -2x;-2yc;-2zc'
_cod_original_formula_sum 'C12 Co1 N10 W1'
_cod_database_code 4500867
_refine_ls_goodness_of_fit 3.69

loop_
_symmetry_equiv_pos_site_id
_symmetry_equiv_pos_as_xyz
1 x,y,z
2 -x,-y,z+1/2
3 -x,y,-z+1/2
4 x,-y,-z
5 -x,-y,-z
6 x,y,-z+1/2
7 x,-y,z+1/2
8 -x,y,z
9 x+1/2,y+1/2,z
10 -x+1/2,-y+1/2,z+1/2
11 -x+1/2,y+1/2,-z+1/2
12 x+1/2,-y+1/2,-z
13 -x+1/2,-y+1/2,-z
14 x+1/2,y+1/2,-z+1/2
15 x+1/2,-y+1/2,z+1/2
16 -x+1/2,y+1/2,z

loop_
_atom_site_label
_atom_site_type_symbol
_atom_site_fract_x
_atom_site_fract_y
_atom_site_fract_z
_atom_site_adp_type
_atom_site_U_iso_or_equiv
_atom_site_symmetry_multiplicity
_atom_site_occupancy
_atom_site_calc_flag
Co1 Co 0 0.2673(7) 0.25 Uiso 0.1414 4 1 d
N1a N -0.5 0.479 0.25 Uiso 0.3873 4 1 d
C2a C -0.338134 0.445445 0.25 Uiso 0.3873 8 1 d
C3a C -0.161814 0.482682 0.25 Uiso 0.3873 8 1 d
N4a N 0 0.448488 0.25 Uiso 0.3873 4 1 d
W1a W 0.5 0.8595(2) 0.75 Uiso 0.0615 4 1 d
C2_aa C 0.658(1) 0.905(1) 0.869(1) Uiso 0.1791 16 1 d
N3a N 0.74474 0.930062 0.937386 Uiso 0.1791 16 1 d
C10a C 0.6987(9) 0.8054(11) 0.75 Uiso 0.1247 8 1 d
N11a N 0.805(1) 0.776(1) 0.75 Uiso 0.1247 8 1 d
C12a C 0.5 0.8229(9) 0.955(1) Uiso 0.1247 8 1 d
N13a N 0.5 0.8030(13) 1.066(2) Uiso 0.1247 8 1 d

loop_
_atom_type_symbol
_atom_type_scat_dispersion_real
_atom_type_scat_dispersion_imag
_atom_type_scat_source
C 0.018 0.009 'International Tables Vol C tables 4.2.6.8 and 6.1.1.1'
Co -2.365 3.614 'International Tables Vol C tables 4.2.6.8 and 6.1.1.1'
N 0.031 0.018 'International Tables Vol C tables 4.2.6.8 and 6.1.1.1'
W -5.473 5.577 'International Tables Vol C tables 4.2.6.8 and 6.1.1.1'

loop_
_geom_angle_atom_site_label_1
_geom_angle_atom_site_label_2
_geom_angle_atom_site_label_3
_geom_angle_site_symmetry_1
_geom_angle_site_symmetry_3
_geom_angle
_geom_angle_publ_flag
C10a Co1 C10a 2_664 4_466 102.0(6) yes
C10a Co1 N11a 2_664 2_664 2.25(18) yes
C10a Co1 N11a 2_664 4_466 104.3(7) yes
C10a Co1 C12a 2_664 9_444 107.38(7) yes
C10a Co1 C12a 2_664 11_546 107.38(7) yes
C10a Co1 N13a 2_664 9_444 107.77(17) yes
C10a Co1 N13a 2_664 11_546 107.77(17) yes
C10a Co1 N11a 4_466 2_664 104.3(7) yes
C10a Co1 N11a 4_466 4_466 2.25(18) yes
C10a Co1 C12a 4_466 9_444 107.38(7) yes
C10a Co1 C12a 4_466 11_546 107.38(7) yes
C10a Co1 N13a 4_466 9_444 107.77(17) yes
C10a Co1 N13a 4_466 11_546 107.77(17) yes
N11a Co1 N11a 2_664 4_466 106.5(9) yes
N11a Co1 C12a 2_664 9_444 106.499(11) yes
N11a Co1 C12a 2_664 11_546 106.499(11) yes
N11a Co1 N13a 2_664 9_444 106.86(8) yes
N11a Co1 N13a 2_664 11_546 106.86(8) yes
N11a Co1 C12a 4_466 9_444 106.499(11) yes
N11a Co1 C12a 4_466 11_546 106.499(11) yes
N11a Co1 N13a 4_466 9_444 106.86(8) yes
N11a Co1 N13a 4_466 11_546 106.86(8) yes
C12a Co1 C12a 9_444 11_546 123.3(6) yes
C12a Co1 N13a 9_444 9_444 0.67(18) yes
C12a Co1 N13a 9_444 11_546 122.7(8) yes
C12a Co1 N13a 11_546 9_444 122.7(8) yes
C12a Co1 N13a 11_546 11_546 0.67(18) yes
N13a Co1 N13a 9_444 11_546 122.0(10) yes
C2a N1a C2a . 3_455 110.4164 yes
C2a N1a C3a . . 36.8817 yes
C2a N1a C3a . 3_455 147.2981 yes
C2a N1a C3a 3_455 . 147.2981 yes
C2a N1a C3a 3_455 3_455 36.8817 yes
C3a N1a C3a . 3_455 175.8203 yes
N1a C2a C2a . 3_455 34.7918 yes
N1a C2a C3a . . 109.9158 yes
N1a C2a N4a . . 143.4805 yes
N1a C2a N3a . 11_546 106.1376 yes
N1a C2a N3a . 16_544 106.1376 yes
C2a C2a C3a 3_455 . 144.7076 yes
C2a C2a N4a 3_455 . 178.2722 yes
C2a C2a N3a 3_455 11_546 104.1593 yes
C2a C2a N3a 3_455 16_544 104.1593 yes
C3a C2a N4a . . 33.5647 yes
C3a C2a N3a . 11_546 83.0132 yes
C3a C2a N3a . 16_544 83.0132 yes
N4a C2a N3a . 11_546 76.0877 yes
N4a C2a N3a . 16_544 76.0877 yes
N3a C2a N3a 11_546 16_544 147.5488 yes
N1a C3a C2a . . 33.2025 yes
N1a C3a C3a . 3_555 177.9102 yes
N1a C3a N4a . . 142.6015 yes
N1a C3a C2_aa . 10_564 92.4467 yes
N1a C3a C2_aa . 13_566 92.4467 yes
N1a C3a N3a . 10_564 78.901 yes
N1a C3a N3a . 11_546 77.5787 yes
N1a C3a N3a . 13_566 78.901 yes
N1a C3a N3a . 16_544 77.5787 yes
C2a C3a C3a . 3_555 144.7076 yes
C2a C3a N4a . . 109.399 yes
C2a C3a C2_aa . 10_564 123.2674 yes
C2a C3a C2_aa . 13_566 123.2674 yes
C2a C3a N3a . 10_564 105.6652 yes
C2a C3a N3a . 11_546 65.8919 yes
C2a C3a N3a . 13_566 105.6652 yes
C2a C3a N3a . 16_544 65.8919 yes
C3a C3a N4a 3_555 . 35.3086 yes
C3a C3a C2_aa 3_555 10_564 89.5124 yes
C3a C3a C2_aa 3_555 13_566 89.5124 yes
C3a C3a N3a 3_555 10_564 102.7727 yes
C3a C3a N3a 3_555 11_546 101.5217 yes
C3a C3a N3a 3_555 13_566 102.7727 yes
C3a C3a N3a 3_555 16_544 101.5217 yes
N4a C3a C2_aa . 10_564 122.3354 yes
N4a C3a C2_aa . 13_566 122.3354 yes
N4a C3a N3a . 10_564 129.1287 yes
N4a C3a N3a . 11_546 85.2661 yes
N4a C3a N3a . 13_566 129.1287 yes
N4a C3a N3a . 16_544 85.2661 yes
C2_aa C3a C2_aa 10_564 13_566 40.737 yes
C2_aa C3a N3a 10_564 10_564 21.1031 yes
C2_aa C3a N3a 10_564 11_546 95.313 yes
C2_aa C3a N3a 10_564 13_566 58.323 yes
C2_aa C3a N3a 10_564 16_544 135.0116 yes
C2_aa C3a N3a 13_566 10_564 58.323 yes
C2_aa C3a N3a 13_566 11_546 135.0116 yes
C2_aa C3a N3a 13_566 13_566 21.1031 yes
C2_aa C3a N3a 13_566 16_544 95.313 yes
N3a C3a N3a 10_564 11_546 76.6901 yes
N3a C3a N3a 10_564 13_566 71.7233 yes
N3a C3a N3a 10_564 16_544 143.5457 yes
N3a C3a N3a 11_546 13_566 143.5457 yes
N3a C3a N3a 11_546 16_544 124.0071 yes
N3a C3a N3a 13_566 16_544 76.6901 yes
C2a N4a C2a . 3_555 176.5446 yes
C2a N4a C3a . . 37.0363 yes
C2a N4a C3a . 3_555 146.4191 yes
C2a N4a C3a 3_555 . 146.4191 yes
C2a N4a C3a 3_555 3_555 37.0363 yes
C3a N4a C3a . 3_555 109.3828 yes
C2_aa W1a C2_aa . 3_656 108.2(2) yes
C2_aa W1a C2_aa . 6_556 64.73(9) yes
C2_aa W1a C2_aa . 8_655 74.84(11) yes
C2_aa W1a N3a . . 0.489(16) yes
C2_aa W1a N3a . 3_656 108.38(16) yes
C2_aa W1a N3a . 6_556 65.22(8) yes
C2_aa W1a N3a . 8_655 74.60(9) yes
C2_aa W1a C10a . . 86.9(7) yes
C2_aa W1a C10a . 3_656 147.60(4) yes
C2_aa W1a N11a . . 87.1(6) yes
C2_aa W1a N11a . 3_656 147.60(4) yes
C2_aa W1a C12a . . 77.8(7) yes
C2_aa W1a C12a . 3_656 138.02(4) yes
C2_aa W1a N13a . . 77.8(6) yes
C2_aa W1a N13a . 3_656 138.05(3) yes
C2_aa W1a C2_aa 3_656 6_556 74.84(11) yes
C2_aa W1a C2_aa 3_656 8_655 64.73(9) yes
C2_aa W1a N3a 3_656 . 108.38(16) yes
C2_aa W1a N3a 3_656 3_656 0.489(16) yes
C2_aa W1a N3a 3_656 6_556 74.60(9) yes
C2_aa W1a N3a 3_656 8_655 65.22(8) yes
C2_aa W1a C10a 3_656 . 147.60(4) yes
C2_aa W1a C10a 3_656 3_656 86.930(13) yes
C2_aa W1a N11a 3_656 . 147.60(4) yes
C2_aa W1a N11a 3_656 3_656 87.04(4) yes
C2_aa W1a C12a 3_656 . 138.02(4) yes
C2_aa W1a C12a 3_656 3_656 77.851(10) yes
C2_aa W1a N13a 3_656 . 138.05(3) yes
C2_aa W1a N13a 3_656 3_656 77.904(19) yes
C2_aa W1a C2_aa 6_556 8_655 108.2(2) yes
C2_aa W1a N3a 6_556 . 65.22(8) yes
C2_aa W1a N3a 6_556 3_656 74.60(9) yes
C2_aa W1a N3a 6_556 6_556 0.489(16) yes
C2_aa W1a N3a 6_556 8_655 108.38(16) yes
C2_aa W1a C10a 6_556 . 86.930(13) yes
C2_aa W1a C10a 6_556 3_656 147.60(4) yes
C2_aa W1a N11a 6_556 . 87.04(4) yes
C2_aa W1a N11a 6_556 3_656 147.60(4) yes
C2_aa W1a C12a 6_556 . 138.02(4) yes
C2_aa W1a C12a 6_556 3_656 77.851(10) yes
C2_aa W1a N13a 6_556 . 138.05(3) yes
C2_aa W1a N13a 6_556 3_656 77.904(19) yes
C2_aa W1a N3a 8_655 . 74.60(9) yes
C2_aa W1a N3a 8_655 3_656 65.22(8) yes
C2_aa W1a N3a 8_655 6_556 108.38(16) yes
C2_aa W1a N3a 8_655 8_655 0.489(16) yes
C2_aa W1a C10a 8_655 . 147.60(4) yes
C2_aa W1a C10a 8_655 3_656 86.930(13) yes
C2_aa W1a N11a 8_655 . 147.60(4) yes
C2_aa W1a N11a 8_655 3_656 87.04(4) yes
C2_aa W1a C12a 8_655 . 77.851(10) yes
C2_aa W1a C12a 8_655 3_656 138.02(4) yes
C2_aa W1a N13a 8_655 . 77.904(19) yes
C2_aa W1a N13a 8_655 3_656 138.05(3) yes
N3a W1a N3a . 3_656 108.60(13) yes
N3a W1a N3a . 6_556 65.71(6) yes
N3a W1a N3a . 8_655 74.35(7) yes
N3a W1a C10a . . 86.952(18) yes
N3a W1a C10a . 3_656 147.11(2) yes
N3a W1a N11a . . 87.064(8) yes
N3a W1a N11a . 3_656 147.11(2) yes
N3a W1a C12a . . 77.39(4) yes
N3a W1a C12a . 3_656 138.45(4) yes
N3a W1a N13a . . 77.445(7) yes
N3a W1a N13a . 3_656 138.48(3) yes
N3a W1a N3a 3_656 6_556 74.35(7) yes
N3a W1a N3a 3_656 8_655 65.71(6) yes
N3a W1a C10a 3_656 . 147.11(2) yes
N3a W1a C10a 3_656 3_656 86.952(18) yes
N3a W1a N11a 3_656 . 147.11(2) yes
N3a W1a N11a 3_656 3_656 87.064(8) yes
N3a W1a C12a 3_656 . 138.45(4) yes
N3a W1a C12a 3_656 3_656 77.39(4) yes
N3a W1a N13a 3_656 . 138.48(3) yes
N3a W1a N13a 3_656 3_656 77.445(7) yes
N3a W1a N3a 6_556 8_655 108.60(13) yes
N3a W1a C10a 6_556 . 86.952(18) yes
N3a W1a C10a 6_556 3_656 147.11(2) yes
N3a W1a N11a 6_556 . 87.064(8) yes
N3a W1a N11a 6_556 3_656 147.11(2) yes
N3a W1a C12a 6_556 . 138.45(4) yes
N3a W1a C12a 6_556 3_656 77.39(4) yes
N3a W1a N13a 6_556 . 138.48(3) yes
N3a W1a N13a 6_556 3_656 77.445(7) yes
N3a W1a C10a 8_655 . 147.11(2) yes
N3a W1a C10a 8_655 3_656 86.952(18) yes
N3a W1a N11a 8_655 . 147.11(2) yes
N3a W1a N11a 8_655 3_656 87.064(8) yes
N3a W1a C12a 8_655 . 77.39(4) yes
N3a W1a C12a 8_655 3_656 138.45(4) yes
N3a W1a N13a 8_655 . 77.445(7) yes
N3a W1a N13a 8_655 3_656 138.48(3) yes
C10a W1a C10a . 3_656 95.26(18) yes
C10a W1a N11a . . 0.13(3) yes
C10a W1a N11a . 3_656 95.13(15) yes
C10a W1a C12a . . 72.18(10) yes
C10a W1a C12a . 3_656 72.18(10) yes
C10a W1a N13a . . 72.1(4) yes
C10a W1a N13a . 3_656 72.1(4) yes
C10a W1a N11a 3_656 . 95.13(15) yes
C10a W1a N11a 3_656 3_656 0.13(3) yes
C10a W1a C12a 3_656 . 72.18(10) yes
C10a W1a C12a 3_656 3_656 72.18(10) yes
C10a W1a N13a 3_656 . 72.13(7) yes
C10a W1a N13a 3_656 3_656 72.13(7) yes
N11a W1a N11a . 3_656 94.99(11) yes
N11a W1a C12a . . 72.1(4) yes
N11a W1a C12a . 3_656 72.1(4) yes
N11a W1a N13a . . 72.1(4) yes
N11a W1a N13a . 3_656 72.1(4) yes
N11a W1a C12a 3_656 . 72.1(4) yes
N11a W1a C12a 3_656 3_656 72.1(4) yes
N11a W1a N13a 3_656 . 72.1(4) yes
N11a W1a N13a 3_656 3_656 72.1(4) yes
C12a W1a C12a . 3_656 126.0(2) yes
C12a W1a N13a . . 0 yes
C12a W1a N13a . 3_656 125.90(18) yes
C12a W1a N13a 3_656 . 125.90(18) yes
C12a W1a N13a 3_656 3_656 0 yes
N13a W1a N13a . 3_656 125.83(14) yes
C3a C2_aa W1a 10_565 . 111.64(10) yes
C3a C2_aa C2_aa 10_565 3_656 77.0736 yes
C3a C2_aa C2_aa 10_565 6_556 69.6315 yes
C3a C2_aa C2_aa 10_565 8_655 90.4876 yes
C3a C2_aa N3a 10_565 . 69.305 yes
C3a C2_aa N3a 10_565 6_556 57.4207 yes
C3a C2_aa N3a 10_565 8_655 83.5863 yes
C3a C2_aa C10a 10_565 . 136.5102 yes
C3a C2_aa C12a 10_565 . 152.1227 yes
W1a C2_aa C2_aa . 3_656 35.92(10) yes
W1a C2_aa C2_aa . 6_556 57.63(5) yes
W1a C2_aa C2_aa . 8_655 52.58(6) yes
W1a C2_aa N3a . . 178.63(5) yes
W1a C2_aa N3a . 6_556 76.11(5) yes
W1a C2_aa N3a . 8_655 68.59(5) yes
W1a C2_aa C10a . . 47.48(9) yes
W1a C2_aa C12a . . 52.30(7) yes
C2_aa C2_aa C2_aa 3_656 6_556 48.6198 yes
C2_aa C2_aa C2_aa 3_656 8_655 41.3802 yes
C2_aa C2_aa N3a 3_656 . 144.678 yes
C2_aa C2_aa N3a 3_656 6_556 62.8728 yes
C2_aa C2_aa N3a 3_656 8_655 53.4985 yes
C2_aa C2_aa C10a 3_656 . 80.2025 yes
C2_aa C2_aa C12a 3_656 . 80.9983 yes
C2_aa C2_aa C2_aa 6_556 8_655 90 yes
C2_aa C2_aa N3a 6_556 . 123.7405 yes
C2_aa C2_aa N3a 6_556 6_556 18.4757 yes
C2_aa C2_aa N3a 6_556 8_655 101.0217 yes
C2_aa C2_aa C10a 6_556 . 67.4821 yes
C2_aa C2_aa C12a 6_556 . 107.6106 yes
C2_aa C2_aa N3a 8_655 . 126.7309 yes
C2_aa C2_aa N3a 8_655 6_556 103.1744 yes
C2_aa C2_aa N3a 8_655 8_655 16.0134 yes
C2_aa C2_aa C10a 8_655 . 96.3507 yes
C2_aa C2_aa C12a 8_655 . 61.6362 yes
N3a C2_aa N3a . 6_556 105.2647 yes
N3a C2_aa N3a . 8_655 110.7175 yes
N3a C2_aa C10a . . 132.5665 yes
N3a C2_aa C12a . . 126.4051 yes
N3a C2_aa N3a 6_556 8_655 110.8922 yes
N3a C2_aa C10a 6_556 . 79.251 yes
N3a C2_aa C12a 6_556 . 125.2516 yes
N3a C2_aa C10a 8_655 . 111.2185 yes
N3a C2_aa C12a 8_655 . 69.5037 yes
C10a C2_aa C12a . . 53.8857 yes
C2a N3a C3a 11_556 10_565 120.7494 yes
C2a N3a C3a 11_556 11_556 31.0949 yes
C2a N3a W1a 11_556 . 138.38(4) yes
C2a N3a C2_aa 11_556 . 139.2557 yes
C2a N3a C2_aa 11_556 6_556 174.9821 yes
C2a N3a C2_aa 11_556 8_655 116.4585 yes
C3a N3a C3a 10_565 11_556 98.1578 yes
C3a N3a W1a 10_565 . 90.20(6) yes
C3a N3a C2_aa 10_565 . 89.5919 yes
C3a N3a C2_aa 10_565 6_556 64.2563 yes
C3a N3a C2_aa 10_565 8_655 80.2444 yes
C3a N3a W1a 11_556 . 127.318(7) yes
C3a N3a C2_aa 11_556 . 128.0549 yes
C3a N3a C2_aa 11_556 6_556 152.3104 yes
C3a N3a C2_aa 11_556 8_655 93.5144 yes
W1a N3a C2_aa . . 0.88(3) yes
W1a N3a C2_aa . 6_556 38.67(3) yes
W1a N3a C2_aa . 8_655 36.81(4) yes
C2_aa N3a C2_aa . 6_556 37.7838 yes
C2_aa N3a C2_aa . 8_655 37.2557 yes
C2_aa N3a C2_aa 6_556 8_655 63.6286 yes
Co1 C10a W1a 2_665 . 176.62(9) yes
Co1 C10a C2_aa 2_665 . 131.5335 yes
Co1 C10a C2_aa 2_665 6_556 131.5335 yes
Co1 C10a C10a 2_665 3_656 141.0056 yes
Co1 C10a N11a 2_665 . 3.757 yes
Co1 C10a C12a 2_665 . 127.0795 yes
Co1 C10a C12a 2_665 3_656 127.0795 yes
Co1 C10a N13a 2_665 . 110.8318 yes
Co1 C10a N13a 2_665 3_656 110.8318 yes
W1a C10a C2_aa . . 45.5(6) yes
W1a C10a C2_aa . 6_556 45.5(6) yes
W1a C10a C10a . 3_656 42.37(9) yes
W1a C10a N11a . . 179.62(9) yes
W1a C10a C12a . . 54.1(5) yes
W1a C10a C12a . 3_656 54.1(5) yes
W1a C10a N13a . . 70.4(5) yes
W1a C10a N13a . 3_656 70.4(5) yes
C2_aa C10a C2_aa . 6_556 45.0358 yes
C2_aa C10a C10a . 3_656 83.6493 yes
C2_aa C10a N11a . . 134.7309 yes
C2_aa C10a C12a . . 58.0676 yes
C2_aa C10a C12a . 3_656 92.941 yes
C2_aa C10a N13a . . 68.1466 yes
C2_aa C10a N13a . 3_656 107.6061 yes
C2_aa C10a C10a 6_556 3_656 83.6493 yes
C2_aa C10a N11a 6_556 . 134.7309 yes
C2_aa C10a C12a 6_556 . 92.941 yes
C2_aa C10a C12a 6_556 3_656 58.0676 yes
C2_aa C10a N13a 6_556 . 107.6061 yes
C2_aa C10a N13a 6_556 3_656 68.1466 yes
C10a C10a N11a 3_656 . 137.2486 yes
C10a C10a C12a 3_656 . 51.2389 yes
C10a C10a C12a 3_656 3_656 51.2389 yes
C10a C10a N13a 3_656 . 61.7735 yes
C10a C10a N13a 3_656 3_656 61.7735 yes
N11a C10a C12a . . 125.8191 yes
N11a C10a C12a . 3_656 125.8191 yes
N11a C10a N13a . . 109.5356 yes
N11a C10a N13a . 3_656 109.5356 yes
C12a C10a C12a . 3_656 98.4938 yes
C12a C10a N13a . . 16.2837 yes
C12a C10a N13a . 3_656 112.0057 yes
C12a C10a N13a 3_656 . 112.0057 yes
C12a C10a N13a 3_656 3_656 16.2837 yes
N13a C10a N13a . 3_656 123.4973 yes
Co1 N11a W1a 2_665 . 174.24(6) yes
Co1 N11a C10a 2_665 . 173.9944 yes
Co1 N11a N11a 2_665 3_756 36.7457 yes
Co1 N11a C12a 2_665 . 143.9133 yes
Co1 N11a C12a 2_665 3_656 143.9133 yes
Co1 N11a N13a 2_665 10_664 36.9547 yes
Co1 N11a N13a 2_665 12_567 36.9547 yes
W1a N11a C10a . . 0.25(6) yes
W1a N11a N11a . 3_756 137.50(6) yes
W1a N11a C12a . . 37.8(3) yes
W1a N11a C12a . 3_656 37.8(3) yes
W1a N11a N13a . 10_664 145.042(16) yes
W1a N11a N13a . 12_567 145.042(16) yes
C10a N11a N11a . 3_756 137.2486 yes
C10a N11a C12a . . 37.8558 yes
C10a N11a C12a . 3_656 37.8558 yes
C10a N11a N13a . 10_664 145.1113 yes
C10a N11a N13a . 12_567 145.1113 yes
N11a N11a C12a 3_756 . 136.7498 yes
N11a N11a C12a 3_756 3_656 136.7498 yes
N11a N11a N13a 3_756 10_664 60.3771 yes
N11a N11a N13a 3_756 12_567 60.3771 yes
C12a N11a C12a . 3_656 69.9626 yes
C12a N11a N13a . 10_664 158.0916 yes
C12a N11a N13a . 12_567 107.3275 yes
C12a N11a N13a 3_656 10_664 107.3275 yes
C12a N11a N13a 3_656 12_567 158.0916 yes
N13a N11a N13a 10_664 12_567 66.6513 yes
Co1 C12a W1a 9_556 . 178.67(11) yes
Co1 C12a C2_aa 9_556 . 131.1887 yes
Co1 C12a C2_aa 9_556 8_655 131.1887 yes
Co1 C12a C10a 9_556 . 125.378 yes
Co1 C12a C10a 9_556 3_656 125.378 yes
Co1 C12a N11a 9_556 . 109.0544 yes
Co1 C12a N11a 9_556 3_656 109.0544 yes
Co1 C12a N13a 9_556 . 1.1309 yes
W1a C12a C2_aa . . 49.85(8) yes
W1a C12a C2_aa . 8_655 49.85(8) yes
W1a C12a C10a . . 53.78(7) yes
W1a C12a C10a . 3_656 53.78(7) yes
W1a C12a N11a . . 70.10(7) yes
W1a C12a N11a . 3_656 70.10(7) yes
W1a C12a N13a . . 179.80(11) yes
C2_aa C12a C2_aa . 8_655 56.7276 yes
C2_aa C12a C10a . . 68.0466 yes
C2_aa C12a C10a . 3_656 102.7681 yes
C2_aa C12a N11a . . 77.9113 yes
C2_aa C12a N11a . 3_656 118.8569 yes
C2_aa C12a N13a . . 130.3076 yes
C2_aa C12a C10a 8_655 . 102.7681 yes
C2_aa C12a C10a 8_655 3_656 68.0466 yes
C2_aa C12a N11a 8_655 . 118.8569 yes
C2_aa C12a N11a 8_655 3_656 77.9113 yes
C2_aa C12a N13a 8_655 . 130.3076 yes
C10a C12a C10a . 3_656 77.5222 yes
C10a C12a N11a . . 16.325 yes
C10a C12a N11a . 3_656 87.2684 yes
C10a C12a N13a . . 126.0979 yes
C10a C12a N11a 3_656 . 87.2684 yes
C10a C12a N11a 3_656 3_656 16.325 yes
C10a C12a N13a 3_656 . 126.0979 yes
N11a C12a N11a . 3_656 93.4995 yes
N11a C12a N13a . . 109.773 yes
N11a C12a N13a 3_656 . 109.773 yes
Co1 N13a W1a 9_556 . 178.08(7) yes
Co1 N13a C10a 9_556 . 141.2236 yes
Co1 N13a C10a 9_556 3_656 141.2236 yes
Co1 N13a N11a 9_556 10_665 36.1805 yes
Co1 N13a N11a 9_556 12_467 36.1805 yes
Co1 N13a C12a 9_556 . 178.2021 yes
W1a N13a C10a . . 37.5(4) yes
W1a N13a C10a . 3_656 37.5(4) yes
W1a N13a N11a . 10_665 142.74(4) yes
W1a N13a N11a . 12_467 142.74(4) yes
W1a N13a C12a . . 0.13(7) yes
C10a N13a C10a . 3_656 56.453 yes
C10a N13a N11a . 10_665 105.247 yes
C10a N13a N11a . 12_467 136.9315 yes
C10a N13a C12a . . 37.6185 yes
C10a N13a N11a 3_656 10_665 136.9315 yes
C10a N13a N11a 3_656 12_467 105.247 yes
C10a N13a C12a 3_656 . 37.6185 yes
N11a N13a N11a 10_665 12_467 59.2458 yes
N11a N13a C12a 10_665 . 142.8102 yes
N11a N13a C12a 12_467 . 142.8102 yes

loop_
_geom_bond_atom_site_label_1
_geom_bond_atom_site_label_2
_geom_bond_site_symmetry_2
_geom_bond_distance
_geom_bond_publ_flag
Co1 C10a 2_664 3.071(12) yes
Co1 C10a 4_466 3.071(12) yes
Co1 N11a 2_664 1.923(12) yes
Co1 N11a 4_466 1.923(12) yes
Co1 C12a 9_444 3.113(9) yes
Co1 C12a 11_546 3.113(9) yes
Co1 N13a 9_444 1.959(9) yes
Co1 N13a 11_546 1.959(9) yes
N1a C2a . 1.5614 yes
N1a C2a 3_455 1.5614 yes
N1a C3a . 2.6809 yes
N1a C3a 3_455 2.6809 yes
C2a C2a 3_455 2.5646 yes
C2a C3a . 1.7113 yes
C2a N4a . 2.6799 yes
C2a N3a 11_546 3.0246 yes
C2a N3a 16_544 3.0246 yes
C3a C3a 3_555 2.5638 yes
C3a N4a . 1.5708 yes
C3a C2_aa 10_564 3.1763 yes
C3a C2_aa 13_566 3.1763 yes
C3a N3a 10_564 2.9714 yes
C3a N3a 11_546 3.289 yes
C3a N3a 13_566 2.9714 yes
C3a N3a 16_544 3.289 yes
W1a C2_aa . 2.061(17) yes
W1a C2_aa 3_656 2.061(17) yes
W1a C2_aa 6_556 2.061(17) yes
W1a C2_aa 8_655 2.061(17) yes
W1a N3a . 3.209(3) yes
W1a N3a 3_656 3.209(3) yes
W1a N3a 6_556 3.209(3) yes
W1a N3a 8_655 3.209(3) yes
W1a C10a . 2.13(3) yes
W1a C10a 3_656 2.13(3) yes
W1a N11a . 3.279(19) yes
W1a N11a 3_656 3.279(19) yes
W1a C12a . 2.138(14) yes
W1a C12a 3_656 2.138(14) yes
W1a N13a . 3.30(2) yes
W1a N13a 3_656 3.30(2) yes
C2_aa C2_aa 3_656 3.345(3) yes
C2_aa C2_aa 6_556 2.211(13) yes
C2_aa C2_aa 8_655 2.510(3) yes
C2_aa N3a . 1.144(2) yes
C2_aa N3a 6_556 3.001(3) yes
C2_aa N3a 8_655 3.323(3) yes
C2_aa C10a . 2.88(4) yes
C2_aa C12a . 2.64(3) yes
C10a C10a 3_656 3.148(3) yes
C10a N11a . 1.15(3) yes
C10a C12a . 2.514(3) yes
C10a C12a 3_656 2.514(3) yes
C10a N13a . 3.332(17) yes
C10a N13a 3_656 3.332(17) yes
N11a N11a 3_756 3.082(3) yes
N11a C12a . 3.319(16) yes
N11a C12a 3_656 3.319(16) yes
N11a N13a 10_664 3.12(3) yes
N11a N13a 12_567 3.12(3) yes
C12a N13a . 1.16(3) yes
